data_5000329
loop_
_publ_author_name
'Coalter, III, Joseph N.'
'Bollinger, John C.'
'Huffman, John C.'
'Werner--Zwanziger, Ulrike'
'Caulton, Kenneth G.'
'Davidson, Ernest R.'
'G\'erard, H\'el\`ene'
'Clot, Eric'
'Eisenstein, Odile'

_publ_section_title
;
 Coordinated carbenes from electron-rich olefins on RuHCl(PPr3i)2
;
_journal_coden_ASTM NJCHE5
_journal_issue 1
_journal_name_full 'New Journal of Chemistry'
_journal_page_first 9
_journal_page_last 26
_journal_paper_doi 10.1039/a907624g
_journal_volume 24
_journal_year 2000
_chemical_formula_sum 'C24 H52 Cl N O P2 Ru'
_chemical_formula_weight 569.153
_space_group_crystal_system monoclinic
_space_group_IT_number 14
_space_group_name_Hall '-P 2yab'
_space_group_name_H-M_alt 'P 1 21/a 1'
_audit_creation_method 'minor manual editing of SDT2CIF v. 1.2 BETA  output'
_cell_angle_alpha 90
_cell_angle_beta 100.297(19)
_cell_angle_gamma 90
_cell_formula_units_Z 4
_cell_length_a 16.124(6)
_cell_length_b 11.289(4)
_cell_length_c 16.313(6)
_cell_measurement_temperature 102.
_cell_volume 2921.6(18)
_computing_cell_refinement 'XTEL, local package'
_computing_data_collection 'NPS, local program'
_computing_data_reduction 'XTEL, local package'
_computing_molecular_graphics 'XTEL, local package'
_computing_publication_material 'XTEL, local package'
_computing_structure_refinement 'XTEL, local package'
_computing_structure_solution MULTAN78
_diffrn_ambient_temperature 102.
_diffrn_measured_fraction_theta_full 0
_diffrn_measured_fraction_theta_max 1
_diffrn_measurement_device_type 'refurbished Picker diffractometer'
_diffrn_measurement_method '\q/2\q scans'
_diffrn_radiation_type 'Mo K\a'
_diffrn_radiation_wavelength 0.71069
_diffrn_reflns_av_R_equivalents 0.027
_diffrn_reflns_limit_h_max 1
_diffrn_reflns_limit_h_min -19
_diffrn_reflns_limit_k_max 13
_diffrn_reflns_limit_k_min 0
_diffrn_reflns_limit_l_max 19
_diffrn_reflns_limit_l_min -19
_diffrn_reflns_number 5579
_diffrn_reflns_theta_full 0
_diffrn_reflns_theta_max 24.9871
_diffrn_reflns_theta_min 3.06098
_diffrn_standards_decay_% 2.3
_diffrn_standards_interval_count 250
_diffrn_standards_number 4
_exptl_absorpt_coefficient_mu 0.7529
_exptl_absorpt_correction_T_max 0.951
_exptl_absorpt_correction_T_min 0.904
_exptl_absorpt_correction_type analytical
_exptl_absorpt_process_details Tompa
_exptl_crystal_colour purple
_exptl_crystal_density_diffrn 1.294
_exptl_crystal_density_method 'not measured'
_exptl_crystal_F_000 1208
_exptl_crystal_size_max .34
_exptl_crystal_size_mid .12
_exptl_crystal_size_min .12
_refine_diff_density_max 0.68
_refine_diff_density_min -0.57
_refine_ls_abs_structure_details none
_refine_ls_extinction_coef -0.00000040(5)
_refine_ls_extinction_expression
;
Larson, A. C. (1967).  Acta Cryst. 23, p. 664.  Eq. (3)
;
_refine_ls_extinction_method Zachariasen
_refine_ls_goodness_of_fit_ref 1.229
_refine_ls_matrix_type full
_refine_ls_number_parameters 454
_refine_ls_number_reflns 3917
_refine_ls_R_factor_gt 0.046
_refine_ls_shift/su_max 0.231
_refine_ls_structure_factor_coef F
_refine_ls_weighting_details w^-1^=\s^2^(F)+(.03F)^2^
_refine_ls_weighting_scheme calc
_refine_ls_wR_factor_ref 0.0349
_reflns_number_gt 3588
_reflns_number_total 5136
_reflns_threshold_expression F^2^>2.33\s(F^2^)
_cod_duplicate_entry 7051242
_cod_depositor_comments
;
 Adding additional data from the original supplementary material.

 Antanas Vaitkus,
 2018-09-14
;
_cod_original_sg_symbol_H-M 'P 21/a'
_cod_original_formula_sum 'C24 H52 Cl1 N1 O1 P2 Ru1'
_cod_database_code 5000329

loop_
_space_group_symop_id
_space_group_symop_operation_xyz
1 x,y,z
2 1/2-x,1/2+y,-z
3 1/2+x,1/2-y,z
4 -x,-y,-z

loop_
_atom_site_label
_atom_site_type_symbol
_atom_site_fract_x
_atom_site_fract_y
_atom_site_fract_z
_atom_site_U_iso_or_equiv
_atom_site_adp_type
_atom_site_occupancy
_atom_site_disorder_group
_atom_site_disorder_assembly
RU1 RU 0.93692(2) 0.14036(3) 0.24748(2) 0.01595(12) Uani 1 0 .
CL2 CL 0.78904(7) 0.17838(10) 0.27468(8) 0.0245(4) Uani 1 0 .
P3 P 0.96812(7) 0.34140(11) 0.28049(8) 0.0201(4) Uani 1 0 .
C4 C 1.0815(3) 0.3785(5) 0.3174(4) 0.034(2) Uani 1 0 .
C5 C 1.1132(4) 0.3307(7) 0.4047(4) 0.047(3) Uani 1 0 .
C6 C 1.1096(4) 0.5071(6) 0.3114(5) 0.047(3) Uani 1 0 .
C7 C 0.9061(3) 0.4067(5) 0.3541(3) 0.0256(18) Uani 1 0 .
C8 C 0.9115(4) 0.3341(6) 0.4339(4) 0.038(2) Uani 1 0 .
C9 C 0.9155(4) 0.5396(6) 0.3713(5) 0.041(2) Uani 1 0 .
C10 C 0.9407(4) 0.4405(5) 0.1885(3) 0.0303(19) Uani 1 0 .
C11 C 0.8466(4) 0.4386(6) 0.1534(4) 0.037(2) Uani 1 0 .
C12 C 0.9908(5) 0.4140(6) 0.1203(4) 0.043(3) Uani 1 0 .
P13 P 0.87766(8) -0.02589(12) 0.17004(9) 0.0250(4) Uani 1 0 .
C14 C 0.9578(3) -0.1337(5) 0.1442(4) 0.0321(19) Uani 1 0 .
C15 C 0.9321(4) -0.2205(6) 0.0725(5) 0.044(3) Uani 1 0 .
C16 C 1.0037(4) -0.1977(6) 0.2212(5) 0.039(2) Uani 1 0 .
C17 C 0.7976(3) -0.1113(5) 0.2162(4) 0.040(2) Uani 1 0 .
C18 C 0.8262(4) -0.1352(7) 0.3075(5) 0.052(3) Uani 1 0 .
C19 C 0.7599(5) -0.2204(7) 0.1679(7) 0.069(4) Uani 1 0 .
C20 C 0.8185(4) 0.0122(6) 0.0643(4) 0.040(2) Uani 1 0 .
C21 C 0.8727(4) 0.0691(6) 0.0100(4) 0.042(2) Uani 1 0 .
C22 C 0.7415(5) 0.0903(8) 0.0680(5) 0.057(3) Uani 1 0 .
O23 O 0.9763(2) 0.0574(3) 0.3755(2) 0.0326(13) Uani 1 0 .
C24 C 1.0522(3) 0.0316(5) 0.3816(3) 0.038(2) Uani 1 0 .
C25 C 1.1119(6) -0.0035(10) 0.4613(6) 0.022(2) Uiso 0.5 0 .
C26 C 1.1890(7) -0.0525(11) 0.4225(7) 0.031(3) Uiso 0.5 0 .
C27 C 1.1844(3) 0.0192(6) 0.3410(4) 0.048(2) Uani 1 0 .
N28 N 1.0947(2) 0.0526(4) 0.3189(3) 0.0279(15) Uani 1 0 .
C29 C 1.0501(3) 0.1035(4) 0.2449(3) 0.0212(15) Uani 1 0 .
C30 C 1.1052(3) 0.1174(5) 0.1805(4) 0.0263(19) Uani 1 0 .
C25A C 1.1051(8) -0.0525(12) 0.4432(8) 0.036(3) Uiso 0.5 0 .
C26A C 1.1965(7) 0.0035(11) 0.4361(7) 0.033(3) Uiso 0.5 0 .
H1 H 0.926(2) 0.187(3) 0.177(2) 0.000(10) Uiso 1 0 .
H2 H 1.105(3) 0.338(4) 0.279(3) 0.035(16) Uiso 1 0 .
H3 H 1.096(3) 0.256(4) 0.421(3) 0.008(12) Uiso 1 0 .
H4 H 1.175(4) 0.317(5) 0.413(4) 0.06(2) Uiso 1 0 .
H5 H 1.103(3) 0.385(5) 0.447(3) 0.037(16) Uiso 1 0 .
H6 H 1.167(4) 0.508(5) 0.326(4) 0.06(2) Uiso 1 0 .
H7 H 1.099(4) 0.538(6) 0.254(4) 0.06(2) Uiso 1 0 .
H8 H 1.089(3) 0.551(4) 0.351(3) 0.030(15) Uiso 1 0 .
H9 H 0.858(3) 0.396(4) 0.328(3) 0.015(13) Uiso 1 0 .
H10 H 0.870(3) 0.359(5) 0.466(3) 0.041(15) Uiso 1 0 .
H11 H 0.904(4) 0.241(5) 0.423(3) 0.055(19) Uiso 1 0 .
H12 H 0.968(4) 0.342(6) 0.466(4) 0.07(2) Uiso 1 0 .
H13 H 0.967(3) 0.550(5) 0.408(3) 0.037(16) Uiso 1 0 .
H14 H 0.916(4) 0.581(5) 0.324(4) 0.05(2) Uiso 1 0 .
H15 H 0.873(3) 0.568(5) 0.403(3) 0.045(17) Uiso 1 0 .
H16 H 0.958(3) 0.521(4) 0.205(3) 0.018(12) Uiso 1 0 .
H17 H 0.809(3) 0.467(4) 0.195(3) 0.030(14) Uiso 1 0 .
H18 H 0.835(3) 0.487(5) 0.103(3) 0.040(16) Uiso 1 0 .
H19 H 0.831(3) 0.352(5) 0.134(3) 0.041(16) Uiso 1 0 .
H20 H 0.979(4) 0.334(6) 0.098(4) 0.06(2) Uiso 1 0 .
H21 H 0.980(3) 0.471(5) 0.072(3) 0.047(17) Uiso 1 0 .
H22 H 1.051(3) 0.405(4) 0.144(3) 0.025(14) Uiso 1 0 .
H23 H 0.991(3) -0.093(4) 0.125(3) 0.012(13) Uiso 1 0 .
H24 H 0.897(4) -0.275(6) 0.091(4) 0.07(2) Uiso 1 0 .
H25 H 0.898(4) -0.177(5) 0.016(4) 0.055(19) Uiso 1 0 .
H26 H 0.977(4) -0.261(5) 0.055(3) 0.057(19) Uiso 1 0 .
H27 H 0.964(3) -0.257(5) 0.233(3) 0.032(15) Uiso 1 0 .
H28 H 1.061(4) -0.239(5) 0.205(3) 0.062(19) Uiso 1 0 .
H29 H 1.017(3) -0.153(5) 0.267(3) 0.036(17) Uiso 1 0 .
H30 H 0.758(3) -0.057(4) 0.212(3) 0.008(12) Uiso 1 0 .
H31 H 0.780(3) -0.171(4) 0.331(3) 0.027(14) Uiso 1 0 .
H32 H 0.864(3) -0.191(5) 0.316(3) 0.038(17) Uiso 1 0 .
H33 H 0.831(4) -0.067(6) 0.342(4) 0.07(2) Uiso 1 0 .
H34 H 0.713(5) -0.254(6) 0.194(4) 0.09(3) Uiso 1 0 .
H35 H 0.727(4) -0.206(6) 0.109(4) 0.06(3) Uiso 1 0 .
H36 H 0.797(4) -0.276(6) 0.179(4) 0.06(2) Uiso 1 0 .
H37 H 0.800(3) -0.055(4) 0.040(3) 0.027(14) Uiso 1 0 .
H38 H 0.916(3) 0.026(5) 0.004(3) 0.036(17) Uiso 1 0 .
H39 H 0.845(3) 0.078(4) -0.045(3) 0.036(16) Uiso 1 0 .
H40 H 0.891(3) 0.139(5) 0.035(3) 0.036(16) Uiso 1 0 .
H41 H 0.755(4) 0.156(5) 0.094(4) 0.043(19) Uiso 1 0 .
H42 H 0.712(4) 0.111(6) 0.012(4) 0.07(2) Uiso 1 0 .
H43 H 0.708(4) 0.046(5) 0.097(4) 0.04(2) Uiso 1 0 .
H44 H 1.1276 0.0629 0.4964 0.0355 Uiso 0.5 0 .
H45 H 1.0882 -0.0627 0.4913 0.0355 Uiso 0.5 0 .
H46 H 1.2407 -0.0397 0.4586 0.0457 Uiso 0.5 0 .
H47 H 1.1821 -0.1349 0.4101 0.0457 Uiso 0.5 0 .
H48 H 1.2193 0.0877 0.3504 0.0611 Uiso 0.5 0 .
H49 H 1.2012 -0.0275 0.2985 0.0611 Uiso 0.5 0 .
H50 H 1.130(3) 0.040(5) 0.165(3) 0.041(16) Uiso 1 0 .
H51 H 1.078(3) 0.148(5) 0.129(3) 0.040(16) Uiso 1 0 .
H52 H 1.147(3) 0.170(4) 0.198(3) 0.013(12) Uiso 1 0 .
H44A H 1.0928 -0.0456 0.4975 0.0492 Uiso 0.5 0 .
H45A H 1.0994 -0.1324 0.4253 0.0492 Uiso 0.5 0 .
H46A H 1.2059 0.0766 0.464 0.0473 Uiso 0.5 0 .
H47A H 1.2408 -0.05 0.4554 0.0473 Uiso 0.5 0 .
H48A H 1.2199 0.0804 0.3269 0.0611 Uiso 0.5 0 .
H49A H 1.1956 -0.0521 0.3144 0.0611 Uiso 0.5 0 .

loop_
_atom_site_aniso_label
_atom_site_aniso_U_11
_atom_site_aniso_U_22
_atom_site_aniso_U_33
_atom_site_aniso_U_12
_atom_site_aniso_U_13
_atom_site_aniso_U_23
RU1 0.0093(17) 0.0170(16) 0.021(4) -0.00045(19) 0.00155(13) 0.0012(2)
CL2 0.012(2) 0.022(2) 0.040(7) 0.0001(5) 0.0057(5) -0.0042(6)
P3 0.015(3) 0.023(2) 0.024(4) -0.0045(5) 0.0059(5) -0.0060(6)
C4 0.022(5) 0.040(5) 0.043(8) -0.005(3) 0.014(2) -0.017(3)
C5 0.027(6) 0.074(9) 0.038(8) -0.006(3) 0.003(3) -0.017(4)
C6 0.027(6) 0.040(5) 0.082(16) -0.018(3) 0.029(4) -0.031(4)
C7 0.015(4) 0.034(5) 0.028(6) -0.004(2) 0.006(2) -0.008(2)
C8 0.029(6) 0.059(7) 0.028(6) 0.002(3) 0.012(3) -0.001(3)
C9 0.035(7) 0.045(6) 0.049(10) -0.008(3) 0.022(3) -0.022(4)
C10 0.044(9) 0.019(3) 0.032(7) -0.007(3) 0.017(3) 0.000(2)
C11 0.043(9) 0.031(5) 0.035(7) 0.009(3) 0.005(3) 0.011(3)
C12 0.058(12) 0.035(5) 0.040(8) 0.001(3) 0.026(4) 0.005(3)
P13 0.014(3) 0.019(2) 0.043(8) -0.0015(5) 0.0065(6) -0.0061(6)
C14 0.022(5) 0.024(4) 0.055(11) -0.002(3) 0.020(3) -0.006(3)
C15 0.037(8) 0.030(5) 0.071(14) -0.004(3) 0.023(4) -0.021(3)
C16 0.033(7) 0.024(4) 0.064(12) 0.007(3) 0.017(3) 0.001(3)
C17 0.022(5) 0.023(4) 0.079(15) -0.003(3) 0.023(3) -0.011(3)
C18 0.040(8) 0.031(5) 0.096(18) 0.007(3) 0.045(4) 0.009(4)
C19 0.042(9) 0.042(6) 0.13(3) -0.028(4) 0.047(6) -0.036(5)
C20 0.030(6) 0.039(5) 0.045(9) -0.000(3) -0.008(3) -0.024(3)
C21 0.044(9) 0.045(6) 0.032(7) 0.011(3) -0.007(3) -0.012(3)
C22 0.036(8) 0.064(8) 0.061(12) 0.014(4) -0.019(4) -0.022(5)
O23 0.015(3) 0.048(5) 0.037(7) 0.0037(17) 0.0095(16) 0.0160(19)
C24 0.022(5) 0.058(7) 0.035(7) 0.009(3) 0.005(2) 0.026(3)
C27 0.010(3) 0.083(9) 0.050(10) 0.012(3) 0.002(2) 0.026(4)
N28 0.012(3) 0.040(5) 0.033(6) 0.0056(19) 0.0067(19) 0.014(2)
C29 0.015(4) 0.022(3) 0.025(5) -0.001(2) 0.002(2) -0.000(2)
C30 0.018(4) 0.027(4) 0.034(7) -0.004(2) 0.005(2) -0.003(3)

loop_
_atom_type_symbol
_atom_type_description
_atom_type_scat_dispersion_real
_atom_type_scat_dispersion_imag
_atom_type_scat_source
RU Ru -1.42 0.836 'International Tables Vol. IV (1974) Table 2.2B'
CL Cl 0.132 0.159 'International Tables Vol. IV (1974) Table 2.2B'
P P 0.09 0.095 'International Tables Vol. IV (1974) Table 2.2B'
O O 0.008 0.006 'International Tables Vol. IV (1974) Table 2.2B'
N N 0.004 0.003 'International Tables Vol. IV (1974) Table 2.2B'
C C 0.002 0.002 'International Tables Vol. IV (1974) Table 2.2B'
H H 0 0 'International Tables Vol. IV (1974) Table 2.2B'

loop_
_geom_angle_atom_site_label_1
_geom_angle_atom_site_label_2
_geom_angle_atom_site_label_3
_geom_angle
_geom_angle_site_symmetry_1
_geom_angle_site_symmetry_2
_geom_angle_site_symmetry_3
_geom_angle_publ_flag
P3 RU1 P13 158.67(5) . . . no
P3 RU1 O23 99.96(10) . . . no
P3 RU1 C29 92.84(14) . . . no
P3 RU1 H1 78.3(16) . . . no
P13 RU1 O23 100.57(10) . . . no
P13 RU1 C29 96.51(14) . . . no
P13 RU1 H1 82.1(16) . . . no
O23 RU1 C29 79.45(17) . . . no
O23 RU1 H1 171.9(16) . . . no
C29 RU1 H1 92.7(16) . . . no
RU1 P3 C4 116.40(19) . . . no
RU1 P3 C7 114.40(17) . . . no
RU1 P3 C10 112.53(18) . . . no
C4 P3 C7 108.3(2) . . . no
C4 P3 C10 101.7(3) . . . no
C7 P3 C10 101.9(3) . . . no
RU1 P13 C14 113.92(18) . . . no
RU1 P13 C17 115.80(19) . . . no
RU1 P13 C20 113.7(2) . . . no
C14 P13 C17 108.0(3) . . . no
C14 P13 C20 101.5(3) . . . no
C17 P13 C20 102.4(3) . . . no
RU1 O23 C24 106.2(3) . . . no
C24 N28 C27 112.2(4) . . . no
C24 N28 C29 118.0(4) . . . no
C27 N28 C29 129.8(4) . . . no
P3 C4 C5 111.6(4) . . . no
P3 C4 C6 118.5(4) . . . no
P3 C4 H2 100(3) . . . no
C5 C4 C6 110.0(6) . . . no
C5 C4 H2 111(3) . . . no
C6 C4 H2 106(3) . . . no
C4 C5 H3 122(3) . . . no
C4 C5 H4 110(3) . . . no
C4 C5 H5 112(3) . . . no
H3 C5 H4 99(4) . . . no
H3 C5 H5 106(4) . . . no
H4 C5 H5 107(4) . . . no
C4 C6 H6 107(4) . . . no
C4 C6 H7 113(4) . . . no
C4 C6 H8 109(3) . . . no
H6 C6 H7 105(5) . . . no
H6 C6 H8 107(5) . . . no
H7 C6 H8 116(5) . . . no
P3 C7 C8 112.6(4) . . . no
P3 C7 C9 117.6(4) . . . no
P3 C7 H9 100(3) . . . no
C8 C7 C9 112.4(5) . . . no
C8 C7 H9 106(3) . . . no
C9 C7 H9 107(3) . . . no
C7 C8 H10 111(3) . . . no
C7 C8 H11 113(3) . . . no
C7 C8 H12 108(4) . . . no
H10 C8 H11 108(4) . . . no
H10 C8 H12 111(5) . . . no
H11 C8 H12 105(5) . . . no
C7 C9 H13 106(3) . . . no
C7 C9 H14 111(4) . . . no
C7 C9 H15 111(3) . . . no
H13 C9 H14 110(5) . . . no
H13 C9 H15 104(4) . . . no
H14 C9 H15 113(5) . . . no
P3 C10 C11 111.8(4) . . . no
P3 C10 C12 113.1(4) . . . no
P3 C10 H16 109(3) . . . no
C11 C10 C12 110.3(5) . . . no
C11 C10 H16 109(3) . . . no
C12 C10 H16 103(3) . . . no
C10 C11 H17 114(3) . . . no
C10 C11 H18 109(3) . . . no
C10 C11 H19 107(3) . . . no
H17 C11 H18 110(4) . . . no
H17 C11 H19 111(4) . . . no
H18 C11 H19 105(4) . . . no
C10 C12 H20 111(4) . . . no
C10 C12 H21 114(3) . . . no
C10 C12 H22 110(3) . . . no
H20 C12 H21 108(5) . . . no
H20 C12 H22 99(5) . . . no
H21 C12 H22 113(4) . . . no
P13 C14 C15 119.0(4) . . . no
P13 C14 C16 112.0(4) . . . no
P13 C14 H23 104(3) . . . no
C15 C14 C16 110.7(5) . . . no
C15 C14 H23 101(3) . . . no
C16 C14 H23 109(3) . . . no
C14 C15 H24 106(4) . . . no
C14 C15 H25 113(3) . . . no
C14 C15 H26 115(4) . . . no
H24 C15 H25 109(5) . . . no
H24 C15 H26 109(5) . . . no
H25 C15 H26 105(4) . . . no
C14 C16 H27 105(3) . . . no
C14 C16 H28 108(3) . . . no
C14 C16 H29 116(4) . . . no
H27 C16 H28 111(4) . . . no
H27 C16 H29 107(4) . . . no
H28 C16 H29 111(4) . . . no
P13 C17 C18 112.3(4) . . . no
P13 C17 C19 116.5(5) . . . no
P13 C17 H30 99(3) . . . no
C18 C17 C19 112.9(7) . . . no
C18 C17 H30 107(3) . . . no
C19 C17 H30 108(3) . . . no
C17 C18 H31 110(3) . . . no
C17 C18 H32 112(4) . . . no
C17 C18 H33 115(4) . . . no
H31 C18 H32 102(4) . . . no
H31 C18 H33 95(4) . . . no
H32 C18 H33 121(5) . . . no
C17 C19 H34 110(4) . . . no
C17 C19 H35 116(4) . . . no
C17 C19 H36 106(4) . . . no
H34 C19 H35 99(5) . . . no
H34 C19 H36 101(6) . . . no
H35 C19 H36 123(6) . . . no
P13 C20 C21 113.0(4) . . . no
P13 C20 C22 112.3(5) . . . no
P13 C20 H37 107(3) . . . no
C21 C20 C22 109.8(6) . . . no
C21 C20 H37 107(3) . . . no
C22 C20 H37 108(3) . . . no
C20 C21 H38 113(4) . . . no
C20 C21 H39 113(3) . . . no
C20 C21 H40 106(3) . . . no
H38 C21 H39 102(5) . . . no
H38 C21 H40 109(5) . . . no
H39 C21 H40 114(5) . . . no
C20 C22 H41 112(4) . . . no
C20 C22 H42 112(4) . . . no
C20 C22 H43 105(4) . . . no
H41 C22 H42 107(5) . . . no
H41 C22 H43 110(6) . . . no
H42 C22 H43 112(5) . . . no
O23 C24 N28 121.5(5) . . . no
O23 C24 C25 126.3(6) . . . no
O23 C24 C25A 128.6(6) . . . no
N28 C24 C25 111.2(5) . . . no
N28 C24 C25A 107.9(6) . . . no
C25 C24 C25A 23.8(5) . . . no
C24 C25 C26 99.8(7) . . . no
C24 C25 C25A 78.3(17) . . . no
C24 C25 C26A 102.7(8) . . . no
C24 C25 H44 111.6(9) . . . no
C24 C25 H45 111.7(9) . . . no
C24 C25 H44A 118.7(10) . . . no
C26 C25 C25A 65.8(17) . . . no
C26 C25 C26A 25.0(5) . . . no
C26 C25 H44 111.8(10) . . . no
C26 C25 H45 112.1(10) . . . no
C26 C25 H44A 119.0(11) . . . no
C25A C25 C26A 90.5(18) . . . no
C25A C25 H44 170(2) . . . no
C25A C25 H45 64.4(16) . . . no
C25A C25 H44A 77.3(18) . . . no
C26A C25 H44 88.1(9) . . . no
C26A C25 H45 130.6(11) . . . no
C26A C25 H44A 132.6(11) . . . no
H44 C25 H45 109.6(10) . . . no
H44 C25 H44A 96.4(10) . . . no
H45 C25 H44A 13.11(17) . . . no
C25 C26 C27 103.8(8) . . . no
C25 C26 C25A 23.2(6) . . . no
C25 C26 C26A 69.4(16) . . . no
C25 C26 H46 111.3(10) . . . no
C25 C26 H47 110.6(10) . . . no
C25 C26 H47A 117.0(11) . . . no
C27 C26 C25A 107.3(9) . . . no
C27 C26 C26A 76.8(16) . . . no
C27 C26 H46 111.0(10) . . . no
C27 C26 H47 110.1(10) . . . no
C27 C26 H47A 113.0(10) . . . no
C25A C26 C26A 92.4(17) . . . no
C25A C26 H46 127.7(11) . . . no
C25A C26 H47 88.2(10) . . . no
C25A C26 H47A 131.1(12) . . . no
C26A C26 H46 64.1(15) . . . no
C26A C26 H47 173(2) . . . no
C26A C26 H47A 71.6(16) . . . no
H46 C26 H47 109.9(11) . . . no
H46 C26 H47A 7.66(10) . . . no
H47 C26 H47A 102.5(11) . . . no
N28 C27 C26 103.8(6) . . . no
N28 C27 C26A 102.6(6) . . . no
N28 C27 H48 110.8(5) . . . no
N28 C27 H49 111.0(5) . . . no
N28 C27 H48A 111.2(5) . . . no
N28 C27 H49A 111.3(5) . . . no
C26 C27 C26A 25.2(5) . . . no
C26 C27 H48 110.5(7) . . . no
C26 C27 H49 111.2(7) . . . no
C26 C27 H48A 130.5(7) . . . no
C26 C27 H49A 88.0(6) . . . no
C26A C27 H48 88.0(6) . . . no
C26A C27 H49 132.3(7) . . . no
C26A C27 H48A 110.8(7) . . . no
C26A C27 H49A 111.4(7) . . . no
H48 C27 H49 109.4(5) . . . no
H48 C27 H48A 23.95(16) . . . no
H48 C27 H49A 127.5(6) . . . no
H49 C27 H48A 87.9(5) . . . no
H49 C27 H49A 24.43(17) . . . no
H48A C27 H49A 109.5(6) . . . no
RU1 C29 N28 114.7(3) . . . no
RU1 C29 C30 133.8(4) . . . no
N28 C29 C30 111.5(4) . . . no
C29 C30 H50 114(3) . . . no
C29 C30 H51 115(3) . . . no
C29 C30 H52 110(3) . . . no
H50 C30 H51 104(4) . . . no
H50 C30 H52 110(4) . . . no
H51 C30 H52 105(4) . . . no
C24 C25A C25 78.0(17) . . . no
C24 C25A C26 106.3(9) . . . no
C24 C25A C26A 96.8(8) . . . no
C24 C25A H45 116.1(11) . . . no
C24 C25A H44A 112.3(11) . . . no
C24 C25A H45A 112.1(10) . . . no
C25 C25A C26 91.0(18) . . . no
C25 C25A C26A 66.8(17) . . . no
C25 C25A H45 75.7(18) . . . no
C25 C25A H44A 62.3(16) . . . no
C25 C25A H45A 170(2) . . . no
C26 C25A C26A 24.4(6) . . . no
C26 C25A H45 131.0(12) . . . no
C26 C25A H44A 125.4(12) . . . no
C26 C25A H45A 88.3(10) . . . no
C26A C25A H45 122.8(12) . . . no
C26A C25A H44A 112.3(11) . . . no
C26A C25A H45A 112.8(11) . . . no
H45 C25A H44A 13.60(19) . . . no
H45 C25A H45A 97.0(12) . . . no
H44A C25A H45A 110.1(12) . . . no
C25 C26A C26 85.6(17) . . . no
C25 C26A C27 109.0(8) . . . no
C25 C26A C25A 22.7(5) . . . no
C25 C26A H46 124.2(12) . . . no
C25 C26A H46A 89.3(10) . . . no
C25 C26A H47A 123.1(11) . . . no
C26 C26A C27 78.0(16) . . . no
C26 C26A C25A 63.1(16) . . . no
C26 C26A H46 72.8(16) . . . no
C26 C26A H46A 170(2) . . . no
C26 C26A H47A 65.8(15) . . . no
C27 C26A C25A 99.4(8) . . . no
C27 C26A H46 115.3(10) . . . no
C27 C26A H46A 111.6(10) . . . no
C27 C26A H47A 111.2(10) . . . no
C25A C26A H46 115.3(11) . . . no
C25A C26A H46A 112.0(11) . . . no
C25A C26A H47A 111.5(11) . . . no
H46 C26A H46A 103.6(11) . . . no
H46 C26A H47A 7.11(11) . . . no
H46A C26A H47A 110.7(12) . . . no
C25 H45 C25A 39.9(9) . . . no
C25 H45 H44A 59.7(7) . . . no
C25A H45 H44A 99.2(8) . . . no
C26 H46 C26A 43.2(9) . . . no
C26 H46 H47A 71.3(7) . . . no
C26A H46 H47A 113.7(8) . . . no
C27 H48 H48A 77.9(4) . . . no
C27 H49 H49A 77.7(4) . . . no
C25 H44A C25A 40.4(9) . . . no
C25 H44A H45 107.2(7) . . . no
C25A H44A H45 67.2(8) . . . no
C26 H47A C26A 42.6(8) . . . no
C26 H47A H46 101.1(8) . . . no
C26A H47A H46 59.2(7) . . . no
C27 H48A H48 78.1(4) . . . no
C27 H49A H49 77.8(4) . . . no

loop_
_geom_bond_atom_site_label_1
_geom_bond_atom_site_label_2
_geom_bond_distance
_geom_bond_site_symmetry_1
_geom_bond_site_symmetry_2
_geom_bond_publ_flag
RU1 P3 2.3658(15) . . no
RU1 P13 2.3664(15) . . no
RU1 O23 2.273(3) . . no
RU1 C29 1.880(5) . . no
RU1 H1 1.25(4) . . no
P3 C4 1.866(5) . . no
P3 C7 1.848(5) . . no
P3 C10 1.861(5) . . no
P13 C14 1.877(5) . . no
P13 C17 1.874(6) . . no
P13 C20 1.866(6) . . no
O23 C24 1.245(6) . . no
N28 C24 1.350(6) . . no
N28 C27 1.476(6) . . no
N28 C29 1.413(6) . . no
C4 C5 1.523(9) . . no
C4 C6 1.529(8) . . no
C4 H2 0.90(5) . . no
C5 H3 0.94(4) . . no
C5 H4 1.00(6) . . no
C5 H5 0.96(5) . . no
C6 H6 0.92(6) . . no
C6 H7 0.99(6) . . no
C6 H8 0.92(5) . . no
C7 C8 1.528(8) . . no
C7 C9 1.528(8) . . no
C7 H9 0.83(4) . . no
C8 H10 0.97(5) . . no
C8 H11 1.07(6) . . no
C8 H12 0.97(6) . . no
C9 H13 0.94(5) . . no
C9 H14 0.90(6) . . no
C9 H15 0.99(5) . . no
C10 C11 1.524(8) . . no
C10 C12 1.517(8) . . no
C10 H16 0.97(4) . . no
C11 H17 1.03(5) . . no
C11 H18 0.98(5) . . no
C11 H19 1.04(5) . . no
C12 H20 0.97(6) . . no
C12 H21 1.00(6) . . no
C12 H22 0.98(5) . . no
C14 C15 1.525(8) . . no
C14 C16 1.522(9) . . no
C14 H23 0.81(4) . . no
C15 H24 0.92(7) . . no
C15 H25 1.11(6) . . no
C15 H26 0.93(6) . . no
C16 H27 0.97(5) . . no
C16 H28 1.11(6) . . no
C16 H29 0.89(5) . . no
C17 C18 1.504(10) . . no
C17 C19 1.528(9) . . no
C17 H30 0.88(4) . . no
C18 H31 0.98(5) . . no
C18 H32 0.88(5) . . no
C18 H33 0.95(6) . . no
C19 H34 1.01(7) . . no
C19 H35 1.02(6) . . no
C19 H36 0.87(6) . . no
C20 C21 1.496(9) . . no
C20 C22 1.533(9) . . no
C20 H37 0.88(5) . . no
C21 H38 0.87(5) . . no
C21 H39 0.93(5) . . no
C21 H40 0.92(5) . . no
C22 H41 0.86(6) . . no
C22 H42 0.98(6) . . no
C22 H43 0.92(6) . . no
C24 C25 1.525(11) . . no
C24 C25A 1.527(13) . . no
C25 C26 1.592(15) . . no
C25 C25A 0.628(14) . . no
C25 C26A 1.495(15) . . no
C25 H44 0.950(11) . . no
C25 H45 0.949(10) . . no
C25 H44A 0.858(10) . . no
C26 C27 1.546(12) . . no
C26 C25A 1.453(16) . . no
C26 C26A 0.674(14) . . no
C26 H46 0.941(11) . . no
C26 H47 0.954(12) . . no
C26 H47A 0.908(11) . . no
C27 C26A 1.538(13) . . no
C27 H48 0.952(6) . . no
C27 H49 0.948(7) . . no
C27 H48A 0.952(6) . . no
C27 H49A 0.948(7) . . no
C29 C30 1.500(7) . . no
C30 H50 1.01(5) . . no
C30 H51 0.94(5) . . no
C30 H52 0.90(4) . . no
C25A C26A 1.627(16) . . no
C25A H45 0.883(12) . . no
C25A H44A 0.945(12) . . no
C25A H45A 0.947(13) . . no
C26A H46 0.886(12) . . no
C26A H46A 0.941(12) . . no
C26A H47A 0.945(12) . . no
H45 H44A 0.22523(7) . . no
H46 H47A 0.12776(4) . . no
H48 H48A 0.39514(13) . . no
H49 H49A 0.40103(10) . . no
